data_7152696
loop_
_publ_author_name
'Chia, Poh Wai'
'Brennan, Sarah C.'
'Slawin, Alexandra M. Z.'
'Riccardi, Daniela'
'O'Hagan, David'

_publ_section_title
;
 Allosteric agonists of the calcium receptor (CaR): fluorine and SF5
 analogues of cinacalcet.
;
_journal_issue 39
_journal_name_full 'Organic &amp; biomolecular chemistry'
_journal_page_first 7922
_journal_page_last 7927
_journal_paper_doi 10.1039/c2ob26402a
_journal_volume 10
_journal_year 2012
_chemical_absolute_configuration ad
_chemical_formula_moiety 'C22 H22 Cl F4 N'
_chemical_formula_sum 'C22 H22 Cl F4 N'
_chemical_formula_weight 411.86
_chemical_name_systematic
;
?
;
_space_group_IT_number 19
_symmetry_cell_setting orthorhombic
_symmetry_space_group_name_Hall 'P 2ac 2ab'
_symmetry_space_group_name_H-M 'P 21 21 21'
_atom_sites_solution_hydrogens geom
_atom_sites_solution_primary direct
_atom_sites_solution_secondary difmap
_audit_creation_method SHELXL-97
_cell_angle_alpha 90.00
_cell_angle_beta 90.00
_cell_angle_gamma 90.00
_cell_formula_units_Z 4
_cell_length_a 7.2710(4)
_cell_length_b 13.0197(6)
_cell_length_c 22.3322(11)
_cell_measurement_reflns_used 18049
_cell_measurement_temperature 173(2)
_cell_measurement_theta_max 68.1
_cell_measurement_theta_min 4.0
_cell_volume 2114.11(18)
_computing_cell_refinement 'CrystalClear (Rigaku Corp., 2004)'
_computing_data_collection 'CrystalClear (Rigaku Corp., 2004)'
_computing_data_reduction 'CrystalClear (Rigaku Corp., 2004)'
_computing_molecular_graphics 'Bruker SHELXTL'
_computing_publication_material 'Bruker SHELXTL'
_computing_structure_refinement 'SHELXL-97 (Sheldrick, 1997)'
_computing_structure_solution 'SHELXS-97 (Sheldrick, 1990)'
_diffrn_ambient_temperature 173(2)
_diffrn_measured_fraction_theta_full 0.983
_diffrn_measured_fraction_theta_max 0.979
_diffrn_measurement_method '\w scans'
_diffrn_radiation_monochromator graphite
_diffrn_radiation_source 'fine-focus sealed tube'
_diffrn_radiation_type CuK\a
_diffrn_radiation_wavelength 1.54178
_diffrn_reflns_av_R_equivalents 0.0433
_diffrn_reflns_av_sigmaI/netI 0.0180
_diffrn_reflns_limit_h_max 8
_diffrn_reflns_limit_h_min -8
_diffrn_reflns_limit_k_max 15
_diffrn_reflns_limit_k_min -15
_diffrn_reflns_limit_l_max 26
_diffrn_reflns_limit_l_min -26
_diffrn_reflns_number 26693
_diffrn_reflns_theta_full 67.00
_diffrn_reflns_theta_max 68.06
_diffrn_reflns_theta_min 3.93
_exptl_absorpt_coefficient_mu 1.967
_exptl_absorpt_correction_T_max 1.000
_exptl_absorpt_correction_T_min 0.723
_exptl_absorpt_correction_type multi-scan
_exptl_absorpt_process_details 'Jacobson, R. (1998) Private communication'
_exptl_crystal_colour Colorless
_exptl_crystal_density_diffrn 1.294
_exptl_crystal_density_method 'not measured'
_exptl_crystal_description Prism
_exptl_crystal_F_000 856
_exptl_crystal_size_max 0.12
_exptl_crystal_size_mid 0.05
_exptl_crystal_size_min 0.05
_refine_diff_density_max 0.972
_refine_diff_density_min -0.609
_refine_diff_density_rms 0.083
_refine_ls_abs_structure_details 'Flack H D (1983), Acta Cryst. A39, 876-881'
_refine_ls_abs_structure_Flack 0.05(3)
_refine_ls_extinction_method none
_refine_ls_goodness_of_fit_ref 1.039
_refine_ls_hydrogen_treatment mixed
_refine_ls_matrix_type full
_refine_ls_number_parameters 250
_refine_ls_number_reflns 3740
_refine_ls_number_restraints 2
_refine_ls_restrained_S_all 1.038
_refine_ls_R_factor_all 0.0726
_refine_ls_R_factor_gt 0.0704
_refine_ls_shift/su_max 0.043
_refine_ls_shift/su_mean 0.002
_refine_ls_structure_factor_coef Fsqd
_refine_ls_weighting_details 'calc w=1/[\s^2^(Fo^2^)+(0.1152P)^2^+3.2774P] where P=(Fo^2^+2Fc^2^)/3'
_refine_ls_weighting_scheme calc
_refine_ls_wR_factor_gt 0.1892
_refine_ls_wR_factor_ref 0.1918
_reflns_number_gt 3597
_reflns_number_total 3740
_reflns_threshold_expression >2sigma(I)
_cod_data_source_file c2ob26402a.txt
_cod_data_source_block 2
_cod_depositor_comments
;
The following automatic conversions were performed:

'_symmetry_cell_setting' value 'Orthorhombic' changed to
'orthorhombic' according to
/home/saulius/struct/CIF-dictionaries/cif_core.dic dictionary named
'cif_core.dic' version 2.4.2 from 2011-04-26.

Automatic conversion script
Id: cif_fix_values 1891 2012-01-12 08:04:46Z andrius 
;
_cod_original_sg_symbol_H-M P2(1)2(1)2(1)
_cod_database_code 7152696

loop_
_symmetry_equiv_pos_as_xyz
'x, y, z'
'-x+1/2, -y, z+1/2'
'-x, y+1/2, -z+1/2'
'x+1/2, -y+1/2, -z'

loop_
_atom_site_label
_atom_site_type_symbol
_atom_site_fract_x
_atom_site_fract_y
_atom_site_fract_z
_atom_site_U_iso_or_equiv
_atom_site_adp_type
_atom_site_occupancy
_atom_site_symmetry_multiplicity
_atom_site_calc_flag
_atom_site_refinement_flags
Cl1 Cl 0.32515(13) 0.68206(8) 0.06409(4) 0.0356(3) Uani 1 1 d .
C1 C 0.8058(6) 0.4789(3) 0.05406(17) 0.0309(8) Uani 1 1 d .
C2 C 0.6539(6) 0.4609(3) 0.0881(2) 0.0370(9) Uani 1 1 d .
H2A H 0.5548 0.5084 0.0869 0.044 Uiso 1 1 calc R
C3 C 0.6405(6) 0.3732(4) 0.1250(2) 0.0428(11) Uani 1 1 d .
H3A H 0.5337 0.3626 0.1487 0.051 Uiso 1 1 calc R
C4 C 0.7793(6) 0.3046(3) 0.1265(2) 0.0411(10) Uani 1 1 d .
H4A H 0.7690 0.2459 0.1516 0.049 Uiso 1 1 calc R
C5 C 0.9384(6) 0.3178(3) 0.09201(19) 0.0351(9) Uani 1 1 d .
C6 C 1.0852(8) 0.2458(4) 0.0931(2) 0.0501(13) Uani 1 1 d .
H6A H 1.0755 0.1870 0.1180 0.060 Uiso 1 1 calc R
C7 C 1.2362(7) 0.2586(4) 0.0600(3) 0.0554(13) Uani 1 1 d .
H7A H 1.3317 0.2089 0.0615 0.067 Uiso 1 1 calc R
C8 C 1.2549(8) 0.3466(4) 0.0225(2) 0.0501(12) Uani 1 1 d .
H8A H 1.3624 0.3550 -0.0012 0.060 Uiso 1 1 calc R
C9 C 1.1196(6) 0.4183(4) 0.0205(2) 0.0393(10) Uani 1 1 d .
H9A H 1.1345 0.4769 -0.0043 0.047 Uiso 1 1 calc R
C10 C 0.9561(6) 0.4076(3) 0.05489(18) 0.0326(9) Uani 1 1 d .
C11 C 0.8147(7) 0.5712(3) 0.01190(17) 0.0330(9) Uani 1 1 d .
H11A H 0.9463 0.5830 0.0009 0.040 Uiso 1 1 calc R
N12 N 0.7429(5) 0.6666(2) 0.04091(14) 0.0279(7) Uani 1 1 d D
H12A H 0.611(3) 0.664(3) 0.0452(18) 0.021(10) Uiso 1 1 d D
H12B H 0.749(9) 0.719(3) 0.010(2) 0.067(18) Uiso 1 1 d D
C13 C 0.8432(6) 0.6969(3) 0.09685(17) 0.0314(8) Uani 1 1 d .
H13A H 0.8424 0.6387 0.1254 0.038 Uiso 1 1 calc R
H13B H 0.9729 0.7127 0.0869 0.038 Uiso 1 1 calc R
F14 F 0.7435(4) 0.86770(18) 0.08253(11) 0.0446(7) Uani 1 1 d .
C14 C 0.7562(6) 0.7892(3) 0.12590(17) 0.0308(8) Uani 1 1 d .
H14A H 0.6309 0.7712 0.1411 0.037 Uiso 1 1 calc R
C15 C 0.8755(6) 0.8276(4) 0.17704(19) 0.0385(10) Uani 1 1 d .
H15A H 0.9068 0.7684 0.2029 0.046 Uiso 1 1 calc R
H15B H 0.9919 0.8540 0.1600 0.046 Uiso 1 1 calc R
C16 C 0.7929(6) 0.9105(3) 0.21588(17) 0.0327(9) Uani 1 1 d .
C17 C 0.6370(7) 0.9647(3) 0.20082(18) 0.0391(10) Uani 1 1 d .
H17A H 0.5760 0.9500 0.1642 0.047 Uiso 1 1 calc R
C18 C 0.5668(7) 1.0411(4) 0.23859(19) 0.0431(11) Uani 1 1 d .
C19 C 0.6536(8) 1.0626(4) 0.2923(2) 0.0473(12) Uani 1 1 d .
H19A H 0.6068 1.1142 0.3182 0.057 Uiso 1 1 calc R
C20 C 0.8092(8) 1.0080(4) 0.3077(2) 0.0531(13) Uani 1 1 d .
H20A H 0.8702 1.0228 0.3444 0.064 Uiso 1 1 calc R
C21 C 0.8772(8) 0.9324(4) 0.2709(2) 0.0492(12) Uani 1 1 d .
H21A H 0.9827 0.8946 0.2828 0.059 Uiso 1 1 calc R
C22 C 0.7079(8) 0.5515(3) -0.0449(2) 0.0492(13) Uani 1 1 d .
H22A H 0.7159 0.6118 -0.0710 0.074 Uiso 1 1 calc R
H22B H 0.5788 0.5381 -0.0350 0.074 Uiso 1 1 calc R
H22C H 0.7596 0.4916 -0.0655 0.074 Uiso 1 1 calc R
C23 C 0.3917(12) 1.0935(5) 0.2233(2) 0.084(3) Uani 1 1 d .
F1 F 0.2720(8) 1.0941(4) 0.2647(3) 0.0887(16) Uiso 0.75 1 d P
F2 F 0.4237(10) 1.2002(6) 0.2245(3) 0.108(2) Uiso 0.75 1 d P
F3 F 0.2838(12) 1.0446(6) 0.1841(4) 0.125(2) Uiso 0.75 1 d P
F4 F 0.3989(15) 1.1210(8) 0.1654(4) 0.155(3) Uiso 0.75 1 d P

loop_
_atom_site_aniso_label
_atom_site_aniso_U_11
_atom_site_aniso_U_22
_atom_site_aniso_U_33
_atom_site_aniso_U_23
_atom_site_aniso_U_13
_atom_site_aniso_U_12
Cl1 0.0265(4) 0.0443(5) 0.0359(5) 0.0130(4) 0.0021(4) 0.0051(4)
C1 0.034(2) 0.0248(17) 0.0339(19) -0.0026(15) -0.0028(17) 0.0019(16)
C2 0.032(2) 0.032(2) 0.046(2) 0.0053(18) 0.0001(19) 0.0014(18)
C3 0.038(3) 0.041(2) 0.050(2) 0.012(2) 0.003(2) -0.0026(19)
C4 0.042(3) 0.031(2) 0.050(2) 0.0061(19) -0.007(2) -0.0012(19)
C5 0.035(2) 0.0273(19) 0.043(2) -0.0060(18) -0.0111(17) 0.0028(18)
C6 0.058(3) 0.032(2) 0.060(3) -0.002(2) -0.016(3) 0.009(2)
C7 0.045(3) 0.044(2) 0.078(4) -0.014(3) -0.009(3) 0.020(2)
C8 0.039(2) 0.048(3) 0.064(3) -0.015(2) -0.001(2) 0.011(2)
C9 0.037(2) 0.038(2) 0.042(2) -0.0114(18) 0.0012(18) 0.0039(19)
C10 0.035(2) 0.0288(19) 0.034(2) -0.0090(16) -0.0051(17) 0.0027(17)
C11 0.038(2) 0.0296(19) 0.0315(19) -0.0013(15) 0.0122(18) 0.0056(18)
N12 0.0266(15) 0.0259(15) 0.0312(15) 0.0051(12) 0.0024(13) 0.0020(13)
C13 0.0287(19) 0.033(2) 0.0326(18) -0.0008(16) 0.0020(16) 0.0015(17)
F14 0.0677(17) 0.0317(12) 0.0345(12) 0.0021(9) 0.0014(12) 0.0102(12)
C14 0.0319(19) 0.0296(18) 0.0310(19) 0.0019(15) -0.0005(17) -0.0002(16)
C15 0.036(2) 0.041(2) 0.038(2) -0.0044(19) -0.0044(17) -0.0017(19)
C16 0.037(2) 0.0313(19) 0.0294(18) 0.0006(15) -0.0027(17) -0.0046(17)
C17 0.049(3) 0.041(2) 0.0272(19) -0.0028(17) -0.0040(18) 0.004(2)
C18 0.056(3) 0.043(2) 0.030(2) -0.0026(18) 0.003(2) 0.008(2)
C19 0.067(3) 0.041(2) 0.033(2) -0.0076(19) 0.001(2) 0.002(2)
C20 0.062(3) 0.059(3) 0.038(2) -0.013(2) -0.011(2) -0.010(3)
C21 0.053(3) 0.057(3) 0.037(2) 0.000(2) -0.011(2) -0.001(2)
C22 0.075(4) 0.036(2) 0.036(2) -0.0011(18) -0.001(2) 0.001(2)
C23 0.153(7) 0.072(4) 0.026(2) -0.024(2) -0.022(3) 0.061(5)

loop_
_atom_type_symbol
_atom_type_description
_atom_type_scat_dispersion_real
_atom_type_scat_dispersion_imag
_atom_type_scat_source
C C 0.0181 0.0091 'International Tables Vol C Tables 4.2.6.8 and 6.1.1.4'
H H 0.0000 0.0000 'International Tables Vol C Tables 4.2.6.8 and 6.1.1.4'
N N 0.0311 0.0180 'International Tables Vol C Tables 4.2.6.8 and 6.1.1.4'
F F 0.0727 0.0534 'International Tables Vol C Tables 4.2.6.8 and 6.1.1.4'
Cl Cl 0.3639 0.7018 'International Tables Vol C Tables 4.2.6.8 and 6.1.1.4'

loop_
_geom_angle_atom_site_label_1
_geom_angle_atom_site_label_2
_geom_angle_atom_site_label_3
_geom_angle
C2 C1 C10 120.0(4)
C2 C1 C11 120.9(4)
C10 C1 C11 119.0(4)
C1 C2 C3 121.4(4)
C1 C2 H2A 119.3
C3 C2 H2A 119.3
C4 C3 C2 119.9(4)
C4 C3 H3A 120.0
C2 C3 H3A 120.0
C3 C4 C5 121.5(4)
C3 C4 H4A 119.2
C5 C4 H4A 119.2
C4 C5 C6 122.0(4)
C4 C5 C10 119.4(4)
C6 C5 C10 118.6(4)
C7 C6 C5 121.8(5)
C7 C6 H6A 119.1
C5 C6 H6A 119.1
C6 C7 C8 120.3(4)
C6 C7 H7A 119.9
C8 C7 H7A 119.9
C9 C8 C7 120.1(5)
C9 C8 H8A 119.9
C7 C8 H8A 119.9
C8 C9 C10 121.5(5)
C8 C9 H9A 119.3
C10 C9 H9A 119.3
C9 C10 C1 124.5(4)
C9 C10 C5 117.7(4)
C1 C10 C5 117.8(4)
N12 C11 C22 109.0(4)
N12 C11 C1 111.8(3)
C22 C11 C1 111.2(3)
N12 C11 H11A 108.2
C22 C11 H11A 108.2
C1 C11 H11A 108.2
C11 N12 C13 114.2(3)
C11 N12 H12A 111(2)
C13 N12 H12A 114(2)
C11 N12 H12B 105(4)
C13 N12 H12B 112(4)
H12A N12 H12B 98(4)
C14 C13 N12 111.4(3)
C14 C13 H13A 109.4
N12 C13 H13A 109.4
C14 C13 H13B 109.4
N12 C13 H13B 109.4
H13A C13 H13B 108.0
F14 C14 C13 108.1(3)
F14 C14 C15 108.3(3)
C13 C14 C15 110.3(3)
F14 C14 H14A 110.0
C13 C14 H14A 110.0
C15 C14 H14A 110.0
C16 C15 C14 116.1(4)
C16 C15 H15A 108.3
C14 C15 H15A 108.3
C16 C15 H15B 108.2
C14 C15 H15B 108.2
H15A C15 H15B 107.4
C17 C16 C21 118.0(4)
C17 C16 C15 123.6(4)
C21 C16 C15 118.4(4)
C16 C17 C18 121.1(4)
C16 C17 H17A 119.4
C18 C17 H17A 119.4
C19 C18 C17 119.9(5)
C19 C18 C23 119.9(4)
C17 C18 C23 120.0(4)
C20 C19 C18 119.1(4)
C20 C19 H19A 120.4
C18 C19 H19A 120.4
C21 C20 C19 120.9(4)
C21 C20 H20A 119.5
C19 C20 H20A 119.5
C20 C21 C16 120.9(5)
C20 C21 H21A 119.6
C16 C21 H21A 119.6
C11 C22 H22A 109.5
C11 C22 H22B 109.5
H22A C22 H22B 109.5
C11 C22 H22C 109.5
H22A C22 H22C 109.5
H22B C22 H22C 109.5
F1 C23 F3 94.5(8)
F1 C23 F4 136.6(8)
F3 C23 F4 61.3(5)
F1 C23 F2 95.3(5)
F3 C23 F2 125.4(6)
F4 C23 F2 75.4(7)
F1 C23 C18 115.0(5)
F3 C23 C18 115.8(5)
F4 C23 C18 108.1(7)
F2 C23 C18 107.9(7)
C23 F2 F4 50.5(5)
F4 F3 C23 59.6(6)
F3 F4 C23 59.1(6)
F3 F4 F2 105.8(7)
C23 F4 F2 54.1(5)

loop_
_geom_bond_atom_site_label_1
_geom_bond_atom_site_label_2
_geom_bond_distance
C1 C2 1.361(6)
C1 C10 1.434(6)
C1 C11 1.528(5)
C2 C3 1.412(6)
C2 H2A 0.9500
C3 C4 1.349(6)
C3 H3A 0.9500
C4 C5 1.401(6)
C4 H4A 0.9500
C5 C6 1.420(6)
C5 C10 1.439(6)
C6 C7 1.334(8)
C6 H6A 0.9500
C7 C8 1.426(8)
C7 H7A 0.9500
C8 C9 1.357(7)
C8 H8A 0.9500
C9 C10 1.422(6)
C9 H9A 0.9500
C11 N12 1.495(5)
C11 C22 1.509(6)
C11 H11A 1.0000
N12 C13 1.500(5)
N12 H12A 0.962(19)
N12 H12B 0.97(2)
C13 C14 1.505(5)
C13 H13A 0.9900
C13 H13B 0.9900
F14 C14 1.411(4)
C14 C15 1.519(6)
C14 H14A 1.0000
C15 C16 1.509(6)
C15 H15A 0.9900
C15 H15B 0.9900
C16 C17 1.377(6)
C16 C21 1.402(6)
C17 C18 1.401(6)
C17 H17A 0.9500
C18 C19 1.385(7)
C18 C23 1.484(9)
C19 C20 1.379(8)
C19 H19A 0.9500
C20 C21 1.375(7)
C20 H20A 0.9500
C21 H21A 0.9500
C22 H22A 0.9800
C22 H22B 0.9800
C22 H22C 0.9800
C23 F1 1.270(9)
C23 F3 1.336(10)
C23 F4 1.342(11)
C23 F2 1.409(10)
F2 F4 1.684(12)
F3 F4 1.365(11)

loop_
_geom_hbond_atom_site_label_D
_geom_hbond_atom_site_label_H
_geom_hbond_atom_site_label_A
_geom_hbond_distance_DH
_geom_hbond_distance_HA
_geom_hbond_distance_DA
_geom_hbond_angle_DHA
N12 H12A Cl1 0.962(19) 2.14(2) 3.088(4) 170(3)
N12 H12B F14 0.97(2) 2.52(6) 2.778(4) 95(4)

loop_
_geom_torsion_atom_site_label_1
_geom_torsion_atom_site_label_2
_geom_torsion_atom_site_label_3
_geom_torsion_atom_site_label_4
_geom_torsion
C10 C1 C2 C3 0.5(6)
C11 C1 C2 C3 176.9(4)
C1 C2 C3 C4 -0.7(7)
C2 C3 C4 C5 -0.2(7)
C3 C4 C5 C6 -179.7(5)
C3 C4 C5 C10 1.2(6)
C4 C5 C6 C7 179.8(5)
C10 C5 C6 C7 -1.1(7)
C5 C6 C7 C8 0.4(8)
C6 C7 C8 C9 0.5(8)
C7 C8 C9 C10 -0.7(7)
C8 C9 C10 C1 -178.5(4)
C8 C9 C10 C5 0.0(6)
C2 C1 C10 C9 179.1(4)
C11 C1 C10 C9 2.7(6)
C2 C1 C10 C5 0.6(6)
C11 C1 C10 C5 -175.9(3)
C4 C5 C10 C9 180.0(4)
C6 C5 C10 C9 0.9(6)
C4 C5 C10 C1 -1.4(6)
C6 C5 C10 C1 179.5(4)
C2 C1 C11 N12 44.0(5)
C10 C1 C11 N12 -139.6(4)
C2 C1 C11 C22 -78.1(5)
C10 C1 C11 C22 98.3(5)
C22 C11 N12 C13 -177.7(4)
C1 C11 N12 C13 58.9(5)
C11 N12 C13 C14 -176.2(3)
N12 C13 C14 F14 -53.6(4)
N12 C13 C14 C15 -171.8(3)
F14 C14 C15 C16 70.2(5)
C13 C14 C15 C16 -171.7(3)
C14 C15 C16 C17 -12.9(6)
C14 C15 C16 C21 165.9(4)
C21 C16 C17 C18 1.4(7)
C15 C16 C17 C18 -179.8(4)
C16 C17 C18 C19 -0.5(7)
C16 C17 C18 C23 -175.9(5)
C17 C18 C19 C20 0.1(8)
C23 C18 C19 C20 175.5(6)
C18 C19 C20 C21 -0.6(8)
C19 C20 C21 C16 1.6(8)
C17 C16 C21 C20 -2.0(7)
C15 C16 C21 C20 179.2(5)
C19 C18 C23 F1 -47.5(9)
C17 C18 C23 F1 127.8(6)
C19 C18 C23 F3 -156.3(6)
C17 C18 C23 F3 19.1(10)
C19 C18 C23 F4 137.5(7)
C17 C18 C23 F4 -47.1(9)
C19 C18 C23 F2 57.4(7)
C17 C18 C23 F2 -127.2(5)
F1 C23 F2 F4 -136.8(8)
F3 C23 F2 F4 -37.5(8)
C18 C23 F2 F4 104.7(7)
F1 C23 F3 F4 142.0(7)
F2 C23 F3 F4 42.2(9)
C18 C23 F3 F4 -97.4(8)
C23 F3 F4 F2 -28.5(6)
F1 C23 F4 F3 -63.3(12)
F2 C23 F4 F3 -145.5(7)
C18 C23 F4 F3 110.1(7)
F1 C23 F4 F2 82.2(10)
F3 C23 F4 F2 145.5(7)
C18 C23 F4 F2 -104.4(8)
C23 F2 F4 F3 30.4(7)
